data_4304514
loop_
_publ_author_name
'Azadeh Lalehzari'
'John Desper'
'Christopher J. Levy'

_publ_contact_author_address
;Kansas State University
Department of Chemistry
111 Willard Hall
Manhattan, KS 66506
;
_publ_contact_author_email clevy@ksu.edu
_publ_contact_author_fax '(785) 532-6666'
_publ_contact_author_name 'Christopher J. Levy'
_publ_contact_author_phone '(785) 532-6688'
_publ_section_title
;
Double-Stranded Monohelical Complexes from an Unsymmetrical Chiral
Schiff-Base Ligand
;
_journal_name_full 'Inorganic Chemistry'
_journal_page_first 1120
_journal_page_last 1126
_journal_paper_doi 10.1021/ic702015u
_journal_volume 47
_journal_year 2008
_chemical_absolute_configuration ad
_chemical_formula_moiety
;
(C14 H17 N2 O3)2 Ni
;
_chemical_formula_sum 'C28 H34 N4 Ni O6'
_chemical_formula_weight 581.30
_chemical_name_systematic
;
AL-4-26/NiI2-R
;
_space_group_IT_number 4
_symmetry_cell_setting monoclinic
_symmetry_space_group_name_Hall 'P 2yb'
_symmetry_space_group_name_H-M 'P 1 21 1'
_atom_sites_solution_hydrogens geom
_atom_sites_solution_primary direct
_atom_sites_solution_secondary difmap
_audit_creation_method SHELXL-97
_cell_angle_alpha 90.00
_cell_angle_beta 94.5630(10)
_cell_angle_gamma 90.00
_cell_formula_units_Z 2
_cell_length_a 8.8514(6)
_cell_length_b 12.5256(9)
_cell_length_c 12.1886(9)
_cell_measurement_reflns_used 8735
_cell_measurement_temperature 100(2)
_cell_measurement_theta_max 28.25
_cell_measurement_theta_min 2.35
_cell_volume 1347.06(17)
_computing_cell_refinement 'Bruker XSCANS'
_computing_data_collection 'Bruker XSCANS'
_computing_data_reduction 'Bruker SHELXTL'
_computing_molecular_graphics 'Bruker SHELXTL'
_computing_publication_material 'Bruker SHELXTL'
_computing_structure_refinement 'SHELXL-97 (Sheldrick, 1997)'
_computing_structure_solution 'SHELXS-97 (Sheldrick, 1990)'
_diffrn_ambient_temperature 100(2)
_diffrn_measured_fraction_theta_full 0.955
_diffrn_measured_fraction_theta_max 0.955
_diffrn_measurement_device_type 'CCD area detector'
_diffrn_measurement_method 'phi and omega scans'
_diffrn_radiation_monochromator graphite
_diffrn_radiation_source 'fine-focus sealed tube'
_diffrn_radiation_type MoK\a
_diffrn_radiation_wavelength 0.71073
_diffrn_reflns_av_R_equivalents 0.0254
_diffrn_reflns_av_sigmaI/netI 0.0410
_diffrn_reflns_limit_h_max 11
_diffrn_reflns_limit_h_min -11
_diffrn_reflns_limit_k_max 16
_diffrn_reflns_limit_k_min -16
_diffrn_reflns_limit_l_max 16
_diffrn_reflns_limit_l_min -16
_diffrn_reflns_number 11861
_diffrn_reflns_theta_full 28.30
_diffrn_reflns_theta_max 28.30
_diffrn_reflns_theta_min 1.68
_exptl_absorpt_coefficient_mu 0.770
_exptl_absorpt_correction_T_max 1.000
_exptl_absorpt_correction_T_min 0.710
_exptl_absorpt_correction_type multi-scan
_exptl_absorpt_process_details SADABS
_exptl_crystal_colour purple
_exptl_crystal_density_diffrn 1.433
_exptl_crystal_density_method 'not measured'
_exptl_crystal_description needle
_exptl_crystal_F_000 612
_exptl_crystal_size_max 0.32
_exptl_crystal_size_mid 0.09
_exptl_crystal_size_min 0.06
_refine_diff_density_max 0.599
_refine_diff_density_min -0.284
_refine_diff_density_rms 0.062
_refine_ls_abs_structure_details 'Flack H D (1983), Acta Cryst. A39, 876-881'
_refine_ls_abs_structure_Flack 0.001(10)
_refine_ls_extinction_method none
_refine_ls_goodness_of_fit_ref 1.056
_refine_ls_hydrogen_treatment mixed
_refine_ls_matrix_type full
_refine_ls_number_parameters 370
_refine_ls_number_reflns 6077
_refine_ls_number_restraints 1
_refine_ls_restrained_S_all 1.056
_refine_ls_R_factor_all 0.0383
_refine_ls_R_factor_gt 0.0345
_refine_ls_shift/su_max 0.001
_refine_ls_shift/su_mean 0.000
_refine_ls_structure_factor_coef Fsqd
_refine_ls_weighting_details 'calc w=1/[\s^2^(Fo^2^)+(0.0500P)^2^+0.1000P] where P=(Fo^2^+2Fc^2^)/3'
_refine_ls_weighting_scheme calc
_refine_ls_wR_factor_gt 0.0818
_refine_ls_wR_factor_ref 0.0835
_reflns_Friedel_coverage 0.813
_reflns_number_gt 5703
_reflns_number_total 6077
_reflns_threshold_expression >2sigma(I)
_cod_data_source_file ic702015u-file003_5.cif
_cod_data_source_block al0612
_cod_depositor_comments
;
The following automatic conversions were performed:
'_symmetry_cell_setting' value 'Monoclinic' changed to 'monoclinic'
according to '/home/saulius/struct/CIF-dictionaries/cif_core.dic'
dictionary named 'cif_core.dic' version 2.4.1 from 2010-06-29.

Automatic conversion script
Id: cif_fix_enum 1527 2010-12-29 10:47:43Z saulius 
;
_cod_database_code 4304514

loop_
_symmetry_equiv_pos_as_xyz
'x, y, z'
'-x, y+1/2, -z'

loop_
_atom_site_label
_atom_site_type_symbol
_atom_site_fract_x
_atom_site_fract_y
_atom_site_fract_z
_atom_site_U_iso_or_equiv
_atom_site_adp_type
_atom_site_occupancy
_atom_site_symmetry_multiplicity
_atom_site_calc_flag
_atom_site_refinement_flags
_atom_site_disorder_assembly
_atom_site_disorder_group
Ni1 Ni 0.13204(3) 0.22663(2) 0.618990(19) 0.01465(7) Uani 1 1 d . . .
C11 C 0.2419(3) 0.27712(19) 0.40309(19) 0.0189(5) Uani 1 1 d . . .
H11 H 0.3387 0.2360 0.4144 0.023 Uiso 1 1 calc R . .
N11 N 0.2161(2) 0.32944(15) 0.50938(15) 0.0164(4) Uani 1 1 d . . .
C12 C 0.1145(3) 0.19624(18) 0.37911(18) 0.0183(5) Uani 1 1 d . . .
H12 H 0.0171 0.2363 0.3651 0.022 Uiso 1 1 calc R . .
N12 N 0.1040(3) 0.12966(17) 0.47894(17) 0.0192(4) Uani 1 1 d . . .
H12A H 0.168(3) 0.087(3) 0.483(2) 0.023 Uiso 1 1 d . . .
H12B H 0.024(3) 0.102(3) 0.480(2) 0.023 Uiso 1 1 d . . .
C13 C 0.1406(3) 0.1311(2) 0.27665(19) 0.0237(5) Uani 1 1 d . . .
H13A H 0.0552 0.0809 0.2612 0.028 Uiso 1 1 calc R . .
H13B H 0.2347 0.0888 0.2899 0.028 Uiso 1 1 calc R . .
C14 C 0.1536(3) 0.2040(2) 0.17733(19) 0.0279(6) Uani 1 1 d . . .
H14A H 0.1754 0.1605 0.1127 0.033 Uiso 1 1 calc R . .
H14B H 0.0561 0.2413 0.1598 0.033 Uiso 1 1 calc R . .
C15 C 0.2793(3) 0.2859(2) 0.2006(2) 0.0293(6) Uani 1 1 d . . .
H15A H 0.2812 0.3351 0.1371 0.035 Uiso 1 1 calc R . .
H15B H 0.3783 0.2489 0.2096 0.035 Uiso 1 1 calc R . .
C16 C 0.2559(3) 0.3502(2) 0.30454(19) 0.0245(5) Uani 1 1 d . . .
H16A H 0.3426 0.3993 0.3201 0.029 Uiso 1 1 calc R . .
H16B H 0.1629 0.3939 0.2923 0.029 Uiso 1 1 calc R . .
C21 C 0.2268(3) 0.50851(19) 0.82138(19) 0.0183(4) Uani 1 1 d . . .
C27 C 0.2032(3) 0.4675(2) 0.9336(2) 0.0218(5) Uani 1 1 d . . .
O27 O 0.1543(2) 0.36690(15) 0.93775(15) 0.0272(4) Uani 1 1 d . . .
H27 H 0.146(3) 0.338(3) 0.872(2) 0.033 Uiso 1 1 d . . .
O28 O 0.2262(2) 0.52009(15) 1.01665(14) 0.0262(4) Uani 1 1 d . . .
C22 C 0.2056(3) 0.44314(18) 0.72659(19) 0.0180(5) Uani 1 1 d . . .
O22 O 0.16282(19) 0.34345(13) 0.73612(13) 0.0195(3) Uani 1 1 d . . .
C23 C 0.2349(3) 0.48988(18) 0.62265(19) 0.0178(4) Uani 1 1 d . . .
C24 C 0.2783(3) 0.59750(19) 0.6193(2) 0.0216(5) Uani 1 1 d . . .
H24 H 0.2971 0.6280 0.5503 0.026 Uiso 1 1 calc R . .
C25 C 0.2948(3) 0.66067(19) 0.7119(2) 0.0247(5) Uani 1 1 d . . .
H25 H 0.3217 0.7338 0.7067 0.030 Uiso 1 1 calc R . .
C26 C 0.2712(3) 0.61518(19) 0.8130(2) 0.0228(5) Uani 1 1 d . . .
H26 H 0.2855 0.6573 0.8778 0.027 Uiso 1 1 calc R . .
C28 C 0.2401(3) 0.42956(19) 0.52190(19) 0.0183(4) Uani 1 1 d . . .
H28 H 0.2639 0.4682 0.4585 0.022 Uiso 1 1 calc R . .
C31 C 0.1519(3) 0.04721(18) 0.77488(19) 0.0172(4) Uani 1 1 d . . .
H31 H 0.1509 -0.0094 0.7170 0.021 Uiso 1 1 calc R . .
N31 N 0.0447(2) 0.13080(15) 0.73400(15) 0.0151(4) Uani 1 1 d . . .
C32 C 0.3102(2) 0.09711(18) 0.78381(18) 0.0172(4) Uani 1 1 d . . .
H32 H 0.3135 0.1531 0.8424 0.021 Uiso 1 1 calc R . .
N32 N 0.3353(2) 0.14986(16) 0.67783(16) 0.0172(4) Uani 1 1 d . . .
H32A H 0.410(3) 0.196(2) 0.690(2) 0.021 Uiso 1 1 d . . .
H32B H 0.367(3) 0.107(3) 0.633(2) 0.021 Uiso 1 1 d . . .
C33 C 0.4305(3) 0.0130(2) 0.8174(2) 0.0219(5) Uani 1 1 d . . .
H33A H 0.4329 -0.0410 0.7583 0.026 Uiso 1 1 calc R . .
H33B H 0.5314 0.0476 0.8264 0.026 Uiso 1 1 calc R . .
C34 C 0.3982(3) -0.0418(2) 0.9245(2) 0.0271(6) Uani 1 1 d . . .
H34A H 0.4747 -0.0983 0.9419 0.032 Uiso 1 1 calc R . .
H34B H 0.4060 0.0109 0.9853 0.032 Uiso 1 1 calc R . .
C35 C 0.2406(3) -0.0910(2) 0.9153(2) 0.0246(5) Uani 1 1 d . . .
H35A H 0.2198 -0.1229 0.9869 0.030 Uiso 1 1 calc R . .
H35B H 0.2362 -0.1487 0.8597 0.030 Uiso 1 1 calc R . .
C36 C 0.1192(3) -0.00727(19) 0.88238(19) 0.0190(5) Uani 1 1 d . . .
H36A H 0.0185 -0.0421 0.8735 0.023 Uiso 1 1 calc R . .
H36B H 0.1168 0.0469 0.9414 0.023 Uiso 1 1 calc R . .
C41 C -0.3124(3) 0.36073(18) 0.62710(18) 0.0168(4) Uani 1 1 d . . .
C47 C -0.3266(3) 0.41849(19) 0.51971(19) 0.0191(5) Uani 1 1 d . . .
O47 O -0.2251(2) 0.39487(15) 0.45065(14) 0.0246(4) Uani 1 1 d . . .
H47 H -0.167(4) 0.351(3) 0.487(2) 0.029 Uiso 1 1 d . . .
O48 O -0.42228(19) 0.48828(15) 0.49830(15) 0.0261(4) Uani 1 1 d . . .
C42 C -0.1937(3) 0.28706(17) 0.65000(19) 0.0164(4) Uani 1 1 d . . .
O42 O -0.09204(18) 0.27162(13) 0.57751(13) 0.0185(3) Uani 1 1 d . . .
C43 C -0.1884(2) 0.2295(2) 0.75096(15) 0.0163(4) Uani 1 1 d . . .
C44 C -0.2988(3) 0.24959(17) 0.82450(18) 0.0180(5) Uani 1 1 d . . .
H44 H -0.2974 0.2095 0.8908 0.022 Uiso 1 1 calc R . .
C45 C -0.4104(3) 0.3266(2) 0.80313(19) 0.0196(5) Uani 1 1 d . . .
H45 H -0.4813 0.3414 0.8557 0.024 Uiso 1 1 calc R . .
C46 C -0.4167(3) 0.38117(19) 0.70485(19) 0.0190(5) Uani 1 1 d . . .
H46 H -0.4932 0.4335 0.6896 0.023 Uiso 1 1 calc R . .
C48 C -0.0762(2) 0.14787(18) 0.78225(18) 0.0165(4) Uani 1 1 d . . .
H48 H -0.0941 0.1038 0.8433 0.020 Uiso 1 1 calc R . .

loop_
_atom_site_aniso_label
_atom_site_aniso_U_11
_atom_site_aniso_U_22
_atom_site_aniso_U_33
_atom_site_aniso_U_23
_atom_site_aniso_U_13
_atom_site_aniso_U_12
Ni1 0.01785(13) 0.01169(12) 0.01437(12) 0.00050(12) 0.00109(8) -0.00033(12)
C11 0.0196(11) 0.0194(12) 0.0176(12) 0.0002(9) 0.0017(9) -0.0003(9)
N11 0.0164(9) 0.0152(9) 0.0172(9) 0.0000(7) -0.0003(7) 0.0015(7)
C12 0.0210(11) 0.0169(12) 0.0165(11) -0.0003(8) -0.0009(9) 0.0006(8)
N12 0.0219(11) 0.0156(10) 0.0200(10) 0.0000(8) 0.0010(8) -0.0011(8)
C13 0.0257(13) 0.0249(13) 0.0198(12) -0.0052(10) -0.0021(9) -0.0015(10)
C14 0.0350(13) 0.0338(17) 0.0143(11) -0.0039(9) -0.0009(9) -0.0046(10)
C15 0.0352(14) 0.0365(16) 0.0166(12) 0.0012(10) 0.0044(10) -0.0069(12)
C16 0.0297(13) 0.0262(13) 0.0173(11) 0.0022(10) 0.0006(9) -0.0051(10)
C21 0.0177(11) 0.0145(11) 0.0223(12) -0.0008(9) -0.0001(8) 0.0026(8)
C27 0.0193(11) 0.0215(12) 0.0248(12) -0.0053(10) 0.0025(9) 0.0027(9)
O27 0.0452(11) 0.0208(9) 0.0156(8) -0.0025(7) 0.0026(8) -0.0054(8)
O28 0.0301(9) 0.0274(10) 0.0212(9) -0.0096(7) 0.0023(7) 0.0000(8)
C22 0.0163(11) 0.0152(11) 0.0224(12) -0.0012(9) 0.0004(9) 0.0026(8)
O22 0.0284(9) 0.0124(8) 0.0176(8) -0.0001(6) 0.0016(6) -0.0015(7)
C23 0.0168(10) 0.0134(10) 0.0226(12) 0.0012(8) -0.0023(8) 0.0026(8)
C24 0.0228(12) 0.0157(11) 0.0261(13) 0.0043(9) 0.0000(9) 0.0026(9)
C25 0.0275(13) 0.0121(11) 0.0341(14) 0.0001(10) 0.0000(10) 0.0002(9)
C26 0.0246(12) 0.0157(11) 0.0277(13) -0.0053(9) -0.0009(10) 0.0015(9)
C28 0.0181(11) 0.0194(11) 0.0173(11) 0.0033(9) 0.0004(8) 0.0004(9)
C31 0.0216(11) 0.0120(11) 0.0177(11) -0.0014(9) -0.0002(9) 0.0028(8)
N31 0.0191(9) 0.0112(9) 0.0143(9) -0.0012(7) -0.0018(7) 0.0007(7)
C32 0.0212(11) 0.0143(10) 0.0161(11) 0.0004(8) 0.0005(8) 0.0013(9)
N32 0.0179(9) 0.0146(9) 0.0191(10) -0.0007(8) 0.0022(7) -0.0010(8)
C33 0.0203(12) 0.0201(12) 0.0248(13) 0.0043(10) -0.0001(9) 0.0051(9)
C34 0.0272(13) 0.0292(14) 0.0246(13) 0.0073(10) 0.0008(10) 0.0111(11)
C35 0.0305(13) 0.0191(12) 0.0245(12) 0.0074(10) 0.0035(10) 0.0077(10)
C36 0.0232(12) 0.0152(11) 0.0184(11) 0.0035(8) 0.0006(9) 0.0037(9)
C41 0.0190(10) 0.0142(10) 0.0167(11) 0.0031(8) -0.0013(8) -0.0021(8)
C47 0.0178(11) 0.0170(11) 0.0221(11) 0.0055(9) -0.0009(9) -0.0011(9)
O47 0.0279(9) 0.0234(9) 0.0225(9) 0.0093(7) 0.0025(7) 0.0059(8)
O48 0.0254(9) 0.0246(9) 0.0279(10) 0.0114(7) 0.0007(7) 0.0051(7)
C42 0.0186(11) 0.0138(11) 0.0165(11) -0.0010(8) -0.0001(8) -0.0036(8)
O42 0.0201(8) 0.0197(8) 0.0156(8) 0.0022(6) 0.0015(6) 0.0018(6)
C43 0.0184(9) 0.0133(9) 0.0168(9) -0.0020(11) -0.0004(7) 0.0010(11)
C44 0.0211(10) 0.0177(13) 0.0150(10) 0.0013(8) 0.0002(8) -0.0020(8)
C45 0.0194(11) 0.0205(12) 0.0191(11) -0.0007(9) 0.0025(9) -0.0004(9)
C46 0.0182(11) 0.0157(11) 0.0228(11) 0.0002(9) 0.0000(9) 0.0005(9)
C48 0.0207(11) 0.0126(10) 0.0158(10) 0.0007(8) -0.0010(8) -0.0022(8)

loop_
_atom_type_symbol
_atom_type_description
_atom_type_scat_dispersion_real
_atom_type_scat_dispersion_imag
_atom_type_scat_source
C C 0.0033 0.0016 'International Tables Vol C Tables 4.2.6.8 and 6.1.1.4'
H H 0.0000 0.0000 'International Tables Vol C Tables 4.2.6.8 and 6.1.1.4'
N N 0.0061 0.0033 'International Tables Vol C Tables 4.2.6.8 and 6.1.1.4'
O O 0.0106 0.0060 'International Tables Vol C Tables 4.2.6.8 and 6.1.1.4'
Ni Ni 0.3393 1.1124 'International Tables Vol C Tables 4.2.6.8 and 6.1.1.4'

loop_
_geom_angle_atom_site_label_1
_geom_angle_atom_site_label_2
_geom_angle_atom_site_label_3
_geom_angle
_geom_angle_site_symmetry_1
_geom_angle_site_symmetry_3
_geom_angle_publ_flag
N11 Ni1 N31 176.78(8) . . ?
N11 Ni1 O22 88.29(7) . . ?
N31 Ni1 O22 88.74(7) . . ?
N11 Ni1 O42 93.44(7) . . ?
N31 Ni1 O42 85.44(7) . . ?
O22 Ni1 O42 92.70(7) . . ?
N11 Ni1 N12 81.83(8) . . ?
N31 Ni1 N12 101.06(8) . . ?
O22 Ni1 N12 169.65(7) . . ?
O42 Ni1 N12 84.86(8) . . ?
N11 Ni1 N32 99.47(7) . . ?
N31 Ni1 N32 81.87(8) . . ?
O22 Ni1 N32 91.49(7) . . ?
O42 Ni1 N32 166.54(7) . . ?
N12 Ni1 N32 93.16(8) . . ?
N11 C11 C16 116.77(19) . . ?
N11 C11 C12 107.27(18) . . ?
C16 C11 C12 110.66(19) . . ?
N11 C11 H11 107.2 . . ?
C16 C11 H11 107.2 . . ?
C12 C11 H11 107.2 . . ?
C28 N11 C11 120.0(2) . . ?
C28 N11 Ni1 127.40(16) . . ?
C11 N11 Ni1 112.48(14) . . ?
N12 C12 C13 113.23(19) . . ?
N12 C12 C11 108.01(19) . . ?
C13 C12 C11 110.73(19) . . ?
N12 C12 H12 108.2 . . ?
C13 C12 H12 108.2 . . ?
C11 C12 H12 108.2 . . ?
C12 N12 Ni1 109.36(14) . . ?
C12 N12 H12A 110(2) . . ?
Ni1 N12 H12A 108(2) . . ?
C12 N12 H12B 112(2) . . ?
Ni1 N12 H12B 107(2) . . ?
H12A N12 H12B 110(3) . . ?
C12 C13 C14 110.8(2) . . ?
C12 C13 H13A 109.5 . . ?
C14 C13 H13A 109.5 . . ?
C12 C13 H13B 109.5 . . ?
C14 C13 H13B 109.5 . . ?
H13A C13 H13B 108.1 . . ?
C15 C14 C13 110.8(2) . . ?
C15 C14 H14A 109.5 . . ?
C13 C14 H14A 109.5 . . ?
C15 C14 H14B 109.5 . . ?
C13 C14 H14B 109.5 . . ?
H14A C14 H14B 108.1 . . ?
C14 C15 C16 111.3(2) . . ?
C14 C15 H15A 109.4 . . ?
C16 C15 H15A 109.4 . . ?
C14 C15 H15B 109.4 . . ?
C16 C15 H15B 109.4 . . ?
H15A C15 H15B 108.0 . . ?
C11 C16 C15 111.2(2) . . ?
C11 C16 H16A 109.4 . . ?
C15 C16 H16A 109.4 . . ?
C11 C16 H16B 109.4 . . ?
C15 C16 H16B 109.4 . . ?
H16A C16 H16B 108.0 . . ?
C26 C21 C22 120.8(2) . . ?
C26 C21 C27 117.2(2) . . ?
C22 C21 C27 122.0(2) . . ?
O28 C27 O27 121.1(2) . . ?
O28 C27 C21 123.5(2) . . ?
O27 C27 C21 115.4(2) . . ?
C27 O27 H27 111(2) . . ?
O22 C22 C21 119.9(2) . . ?
O22 C22 C23 122.6(2) . . ?
C21 C22 C23 117.5(2) . . ?
C22 O22 Ni1 129.91(15) . . ?
C24 C23 C22 119.1(2) . . ?
C24 C23 C28 116.7(2) . . ?
C22 C23 C28 123.8(2) . . ?
C25 C24 C23 122.6(2) . . ?
C25 C24 H24 118.7 . . ?
C23 C24 H24 118.7 . . ?
C24 C25 C26 118.6(2) . . ?
C24 C25 H25 120.7 . . ?
C26 C25 H25 120.7 . . ?
C25 C26 C21 121.3(2) . . ?
C25 C26 H26 119.4 . . ?
C21 C26 H26 119.4 . . ?
N11 C28 C23 126.7(2) . . ?
N11 C28 H28 116.7 . . ?
C23 C28 H28 116.7 . . ?
N31 C31 C36 116.58(18) . . ?
N31 C31 C32 107.19(18) . . ?
C36 C31 C32 110.90(19) . . ?
N31 C31 H31 107.3 . . ?
C36 C31 H31 107.3 . . ?
C32 C31 H31 107.3 . . ?
C48 N31 C31 120.21(19) . . ?
C48 N31 Ni1 126.39(16) . . ?
C31 N31 Ni1 112.38(13) . . ?
N32 C32 C33 112.96(18) . . ?
N32 C32 C31 108.64(18) . . ?
C33 C32 C31 110.61(19) . . ?
N32 C32 H32 108.2 . . ?
C33 C32 H32 108.2 . . ?
C31 C32 H32 108.2 . . ?
C32 N32 Ni1 108.39(13) . . ?
C32 N32 H32A 108.1(17) . . ?
Ni1 N32 H32A 111.5(18) . . ?
C32 N32 H32B 111(2) . . ?
Ni1 N32 H32B 113.1(19) . . ?
H32A N32 H32B 104(3) . . ?
C34 C33 C32 111.44(19) . . ?
C34 C33 H33A 109.3 . . ?
C32 C33 H33A 109.3 . . ?
C34 C33 H33B 109.3 . . ?
C32 C33 H33B 109.3 . . ?
H33A C33 H33B 108.0 . . ?
C35 C34 C33 110.7(2) . . ?
C35 C34 H34A 109.5 . . ?
C33 C34 H34A 109.5 . . ?
C35 C34 H34B 109.5 . . ?
C33 C34 H34B 109.5 . . ?
H34A C34 H34B 108.1 . . ?
C34 C35 C36 111.2(2) . . ?
C34 C35 H35A 109.4 . . ?
C36 C35 H35A 109.4 . . ?
C34 C35 H35B 109.4 . . ?
C36 C35 H35B 109.4 . . ?
H35A C35 H35B 108.0 . . ?
C31 C36 C35 110.76(19) . . ?
C31 C36 H36A 109.5 . . ?
C35 C36 H36A 109.5 . . ?
C31 C36 H36B 109.5 . . ?
C35 C36 H36B 109.5 . . ?
H36A C36 H36B 108.1 . . ?
C46 C41 C42 120.5(2) . . ?
C46 C41 C47 119.4(2) . . ?
C42 C41 C47 120.0(2) . . ?
O48 C47 O47 121.2(2) . . ?
O48 C47 C41 122.6(2) . . ?
O47 C47 C41 116.1(2) . . ?
C47 O47 H47 103.3(19) . . ?
O42 C42 C41 119.9(2) . . ?
O42 C42 C43 121.7(2) . . ?
C41 C42 C43 118.4(2) . . ?
C42 O42 Ni1 124.15(14) . . ?
C44 C43 C42 119.0(2) . . ?
C44 C43 C48 117.07(19) . . ?
C42 C43 C48 123.87(18) . . ?
C45 C44 C43 121.7(2) . . ?
C45 C44 H44 119.1 . . ?
C43 C44 H44 119.1 . . ?
C46 C45 C44 119.1(2) . . ?
C46 C45 H45 120.4 . . ?
C44 C45 H45 120.4 . . ?
C45 C46 C41 121.0(2) . . ?
C45 C46 H46 119.5 . . ?
C41 C46 H46 119.5 . . ?
N31 C48 C43 125.1(2) . . ?
N31 C48 H48 117.4 . . ?
C43 C48 H48 117.4 . . ?

loop_
_geom_bond_atom_site_label_1
_geom_bond_atom_site_label_2
_geom_bond_distance
_geom_bond_site_symmetry_2
_geom_bond_publ_flag
Ni1 N11 2.0383(19) . ?
Ni1 N31 2.0437(18) . ?
Ni1 O22 2.0474(17) . ?
Ni1 O42 2.0851(16) . ?
Ni1 N12 2.094(2) . ?
Ni1 N32 2.115(2) . ?
C11 N11 1.486(3) . ?
C11 C16 1.523(3) . ?
C11 C12 1.527(3) . ?
C11 H11 1.0000 . ?
N11 C28 1.279(3) . ?
C12 N12 1.484(3) . ?
C12 C13 1.524(3) . ?
C12 H12 1.0000 . ?
N12 H12A 0.78(3) . ?
N12 H12B 0.78(3) . ?
C13 C14 1.528(3) . ?
C13 H13A 0.9900 . ?
C13 H13B 0.9900 . ?
C14 C15 1.523(4) . ?
C14 H14A 0.9900 . ?
C14 H14B 0.9900 . ?
C15 C16 1.529(3) . ?
C15 H15A 0.9900 . ?
C15 H15B 0.9900 . ?
C16 H16A 0.9900 . ?
C16 H16B 0.9900 . ?
C21 C26 1.399(3) . ?
C21 C22 1.416(3) . ?
C21 C27 1.492(3) . ?
C27 O28 1.211(3) . ?
C27 O27 1.334(3) . ?
O27 H27 0.88(3) . ?
C22 O22 1.313(3) . ?
C22 C23 1.438(3) . ?
C23 C24 1.403(3) . ?
C23 C28 1.446(3) . ?
C24 C25 1.376(4) . ?
C24 H24 0.9500 . ?
C25 C26 1.389(4) . ?
C25 H25 0.9500 . ?
C26 H26 0.9500 . ?
C28 H28 0.9500 . ?
C31 N31 1.473(3) . ?
C31 C36 1.525(3) . ?
C31 C32 1.531(3) . ?
C31 H31 1.0000 . ?
N31 C48 1.279(3) . ?
C32 N32 1.483(3) . ?
C32 C33 1.530(3) . ?
C32 H32 1.0000 . ?
N32 H32A 0.87(3) . ?
N32 H32B 0.83(3) . ?
C33 C34 1.523(3) . ?
C33 H33A 0.9900 . ?
C33 H33B 0.9900 . ?
C34 C35 1.521(4) . ?
C34 H34A 0.9900 . ?
C34 H34B 0.9900 . ?
C35 C36 1.532(3) . ?
C35 H35A 0.9900 . ?
C35 H35B 0.9900 . ?
C36 H36A 0.9900 . ?
C36 H36B 0.9900 . ?
C41 C46 1.399(3) . ?
C41 C42 1.409(3) . ?
C41 C47 1.492(3) . ?
C47 O48 1.231(3) . ?
C47 O47 1.312(3) . ?
O47 H47 0.85(3) . ?
C42 O42 1.325(3) . ?
C42 C43 1.424(3) . ?
C43 C44 1.400(3) . ?
C43 C48 1.455(3) . ?
C44 C45 1.391(3) . ?
C44 H44 0.9500 . ?
C45 C46 1.376(3) . ?
C45 H45 0.9500 . ?
C46 H46 0.9500 . ?
C48 H48 0.9500 . ?

loop_
_geom_hbond_atom_site_label_D
_geom_hbond_atom_site_label_H
_geom_hbond_atom_site_label_A
_geom_hbond_distance_DH
_geom_hbond_distance_HA
_geom_hbond_distance_DA
_geom_hbond_angle_DHA
_geom_hbond_site_symmetry_A
N32 H32B O48 0.83(3) 2.26(3) 3.092(3) 173(2) 2_546
O27 H27 O22 0.88(3) 1.68(3) 2.482(2) 152(3) .
O47 H47 O42 0.85(3) 1.60(3) 2.423(2) 165(3) .

loop_
_geom_torsion_atom_site_label_1
_geom_torsion_atom_site_label_2
_geom_torsion_atom_site_label_3
_geom_torsion_atom_site_label_4
_geom_torsion
_geom_torsion_site_symmetry_1
_geom_torsion_site_symmetry_2
_geom_torsion_site_symmetry_3
_geom_torsion_site_symmetry_4
_geom_torsion_publ_flag
C16 C11 N11 C28 -15.7(3) . . . . ?
C12 C11 N11 C28 -140.5(2) . . . . ?
C16 C11 N11 Ni1 161.25(16) . . . . ?
C12 C11 N11 Ni1 36.5(2) . . . . ?
O22 Ni1 N11 C28 -11.8(2) . . . . ?
O42 Ni1 N11 C28 80.8(2) . . . . ?
N12 Ni1 N11 C28 165.1(2) . . . . ?
N32 Ni1 N11 C28 -103.0(2) . . . . ?
O22 Ni1 N11 C11 171.52(15) . . . . ?
O42 Ni1 N11 C11 -95.87(15) . . . . ?
N12 Ni1 N11 C11 -11.57(15) . . . . ?
N32 Ni1 N11 C11 80.29(15) . . . . ?
N11 C11 C12 N12 -50.1(2) . . . . ?
C16 C11 C12 N12 -178.49(19) . . . . ?
N11 C11 C12 C13 -174.58(18) . . . . ?
C16 C11 C12 C13 57.0(2) . . . . ?
C13 C12 N12 Ni1 163.60(16) . . . . ?
C11 C12 N12 Ni1 40.6(2) . . . . ?
N11 Ni1 N12 C12 -16.57(15) . . . . ?
N31 Ni1 N12 C12 161.98(15) . . . . ?
O22 Ni1 N12 C12 0.9(6) . . . . ?
O42 Ni1 N12 C12 77.66(16) . . . . ?
N32 Ni1 N12 C12 -115.69(16) . . . . ?
N12 C12 C13 C14 -178.8(2) . . . . ?
C11 C12 C13 C14 -57.4(3) . . . . ?
C12 C13 C14 C15 56.5(3) . . . . ?
C13 C14 C15 C16 -55.4(3) . . . . ?
N11 C11 C16 C15 -179.0(2) . . . . ?
C12 C11 C16 C15 -55.9(3) . . . . ?
C14 C15 C16 C11 55.3(3) . . . . ?
C26 C21 C27 O28 -3.0(4) . . . . ?
C22 C21 C27 O28 177.0(2) . . . . ?
C26 C21 C27 O27 177.1(2) . . . . ?
C22 C21 C27 O27 -3.0(3) . . . . ?
C26 C21 C22 O22 -179.5(2) . . . . ?
C27 C21 C22 O22 0.6(3) . . . . ?
C26 C21 C22 C23 1.4(3) . . . . ?
C27 C21 C22 C23 -178.5(2) . . . . ?
C21 C22 O22 Ni1 -176.74(15) . . . . ?
C23 C22 O22 Ni1 2.3(3) . . . . ?
N11 Ni1 O22 C22 5.9(2) . . . . ?
N31 Ni1 O22 C22 -172.9(2) . . . . ?
O42 Ni1 O22 C22 -87.50(19) . . . . ?
N12 Ni1 O22 C22 -11.4(6) . . . . ?
N32 Ni1 O22 C22 105.3(2) . . . . ?
O22 C22 C23 C24 179.2(2) . . . . ?
C21 C22 C23 C24 -1.8(3) . . . . ?
O22 C22 C23 C28 -8.6(4) . . . . ?
C21 C22 C23 C28 170.5(2) . . . . ?
C22 C23 C24 C25 0.2(3) . . . . ?
C28 C23 C24 C25 -172.6(2) . . . . ?
C23 C24 C25 C26 1.7(4) . . . . ?
C24 C25 C26 C21 -2.1(4) . . . . ?
C22 C21 C26 C25 0.5(4) . . . . ?
C27 C21 C26 C25 -179.5(2) . . . . ?
C11 N11 C28 C23 -173.5(2) . . . . ?
Ni1 N11 C28 C23 10.0(4) . . . . ?
C24 C23 C28 N11 174.6(2) . . . . ?
C22 C23 C28 N11 2.2(4) . . . . ?
C36 C31 N31 C48 -6.4(3) . . . . ?
C32 C31 N31 C48 -131.3(2) . . . . ?
C36 C31 N31 Ni1 162.73(16) . . . . ?
C32 C31 N31 Ni1 37.81(19) . . . . ?
O22 Ni1 N31 C48 63.65(19) . . . . ?
O42 Ni1 N31 C48 -29.17(19) . . . . ?
N12 Ni1 N31 C48 -113.01(19) . . . . ?
N32 Ni1 N31 C48 155.3(2) . . . . ?
O22 Ni1 N31 C31 -104.67(14) . . . . ?
O42 Ni1 N31 C31 162.52(14) . . . . ?
N12 Ni1 N31 C31 78.67(15) . . . . ?
N32 Ni1 N31 C31 -12.98(14) . . . . ?
N31 C31 C32 N32 -51.1(2) . . . . ?
C36 C31 C32 N32 -179.37(18) . . . . ?
N31 C31 C32 C33 -175.61(18) . . . . ?
C36 C31 C32 C33 56.1(2) . . . . ?
C33 C32 N32 Ni1 163.09(16) . . . . ?
C31 C32 N32 Ni1 40.0(2) . . . . ?
N11 Ni1 N32 C32 161.58(14) . . . . ?
N31 Ni1 N32 C32 -15.45(14) . . . . ?
O22 Ni1 N32 C32 73.07(15) . . . . ?
O42 Ni1 N32 C32 -35.1(4) . . . . ?
N12 Ni1 N32 C32 -116.18(15) . . . . ?
N32 C32 C33 C34 -178.2(2) . . . . ?
C31 C32 C33 C34 -56.2(3) . . . . ?
C32 C33 C34 C35 56.2(3) . . . . ?
C33 C34 C35 C36 -56.1(3) . . . . ?
N31 C31 C36 C35 -179.30(19) . . . . ?
C32 C31 C36 C35 -56.3(3) . . . . ?
C34 C35 C36 C31 56.5(3) . . . . ?
C46 C41 C47 O48 3.9(4) . . . . ?
C42 C41 C47 O48 -175.4(2) . . . . ?
C46 C41 C47 O47 -179.7(2) . . . . ?
C42 C41 C47 O47 0.9(3) . . . . ?
C46 C41 C42 O42 -177.3(2) . . . . ?
C47 C41 C42 O42 2.1(3) . . . . ?
C46 C41 C42 C43 3.8(3) . . . . ?
C47 C41 C42 C43 -176.8(2) . . . . ?
C41 C42 O42 Ni1 150.55(17) . . . . ?
C43 C42 O42 Ni1 -30.5(3) . . . . ?
N11 Ni1 O42 C42 -138.01(17) . . . . ?
N31 Ni1 O42 C42 38.96(17) . . . . ?
O22 Ni1 O42 C42 -49.56(17) . . . . ?
N12 Ni1 O42 C42 140.52(17) . . . . ?
N32 Ni1 O42 C42 58.5(4) . . . . ?
O42 C42 C43 C44 179.8(2) . . . . ?
C41 C42 C43 C44 -1.3(3) . . . . ?
O42 C42 C43 C48 -1.8(4) . . . . ?
C41 C42 C43 C48 177.1(2) . . . . ?
C42 C43 C44 C45 -2.1(3) . . . . ?
C48 C43 C44 C45 179.4(2) . . . . ?
C43 C44 C45 C46 3.0(4) . . . . ?
C44 C45 C46 C41 -0.5(3) . . . . ?
C42 C41 C46 C45 -3.0(3) . . . . ?
C47 C41 C46 C45 177.7(2) . . . . ?
C31 N31 C48 C43 178.6(2) . . . . ?
Ni1 N31 C48 C43 11.1(3) . . . . ?
C44 C43 C48 N31 -168.7(2) . . . . ?
C42 C43 C48 N31 12.8(4) . . . . ?
